data_1553713
loop_
_publ_author_name
'Suzuki, Shuichi'
'Nakamura, Fumiya'
'Naota, Takeshi'

_publ_section_title
;
 A direct synthetic method for (nitronyl nitroxide)-substituted
 \p-electronic compounds via a palladium-catalyzed cross-coupling reaction
 with a zinc complex
;
_journal_issue 3
_journal_name_full 'Materials Chemistry Frontiers'
_journal_page_first 591
_journal_paper_doi 10.1039/C7QM00565B
_journal_volume 2
_journal_year 2018
_chemical_formula_moiety 'C19 H20 I N2 O2'
_chemical_formula_sum 'C19 H20 I N2 O2'
_chemical_formula_weight 435.28
_chemical_name_systematic 2-(4'-Iodo-1,1'-biphenyl-4-yl)-4,4,5,5-tetramethylimidazoline-3-oxide-1-oxyl
_space_group_crystal_system monoclinic
_space_group_IT_number 14
_space_group_name_Hall '-P 2ybc'
_space_group_name_H-M_alt 'P 1 21/c 1'
_atom_sites_solution_hydrogens geom
_atom_sites_solution_primary direct
_atom_sites_solution_secondary difmap
_audit_update_record
;
2017-11-30 deposited with the CCDC.
2018-01-18 downloaded from the CCDC.
;
_cell_angle_alpha 90.0000
_cell_angle_beta 103.344(3)
_cell_angle_gamma 90.0000
_cell_formula_units_Z 8
_cell_length_a 8.9246(13)
_cell_length_b 26.061(4)
_cell_length_c 15.999(2)
_cell_measurement_reflns_used 4235
_cell_measurement_temperature 200
_cell_measurement_theta_max 27.40
_cell_measurement_theta_min 3.00
_cell_volume 3620.6(9)
_computing_cell_refinement 'CrystalClear-SM Expert 2.1 b45'
_computing_data_collection 'CrystalClear-SM Expert 2.1 b45 (Rigaku, 2015)'
_computing_data_reduction 'CrystalClear-SM Expert 2.1 b45'
_computing_molecular_graphics 'CrystalStructure 4.2.5'
_computing_publication_material 'CrystalStructure 4.2.5 (Rigaku, 2017)'
_computing_structure_refinement 'SHELXL Version 2017/1 (Sheldrick, 2008)'
_computing_structure_solution 'SHELXT Version 2014/5 (Sheldrick, 2014)'
_diffrn_ambient_temperature 200
_diffrn_detector_area_resol_mean 5.814
_diffrn_measured_fraction_theta_full 0.996
_diffrn_measured_fraction_theta_max 0.991
_diffrn_measurement_device_type 'Rigaku XtaLAB P200'
_diffrn_measurement_method \w
_diffrn_radiation_type 'Mo K\a'
_diffrn_radiation_wavelength 0.71075
_diffrn_reflns_av_R_equivalents 0.1675
_diffrn_reflns_Laue_measured_fraction_full 0.996
_diffrn_reflns_Laue_measured_fraction_max 0.991
_diffrn_reflns_limit_h_max 11
_diffrn_reflns_limit_h_min -11
_diffrn_reflns_limit_k_max 33
_diffrn_reflns_limit_k_min -32
_diffrn_reflns_limit_l_max 20
_diffrn_reflns_limit_l_min -16
_diffrn_reflns_number 32814
_diffrn_reflns_point_group_measured_fraction_full 0.996
_diffrn_reflns_point_group_measured_fraction_max 0.991
_diffrn_reflns_theta_full 25.242
_diffrn_reflns_theta_max 27.527
_diffrn_reflns_theta_min 3.040
_diffrn_standards_number 0
_exptl_absorpt_coefficient_mu 1.783
_exptl_absorpt_correction_T_max 0.982
_exptl_absorpt_correction_T_min 0.511
_exptl_absorpt_correction_type multi-scan
_exptl_absorpt_process_details 'REQAB (Rigaku, 1998)'
_exptl_crystal_colour blue
_exptl_crystal_density_diffrn 1.597
_exptl_crystal_density_method 'not measured'
_exptl_crystal_description platelet
_exptl_crystal_F_000 1736.00
_exptl_crystal_size_max 0.400
_exptl_crystal_size_mid 0.200
_exptl_crystal_size_min 0.010
_refine_diff_density_max 3.58
_refine_diff_density_min -2.78
_refine_ls_extinction_method none
_refine_ls_goodness_of_fit_ref 0.922
_refine_ls_hydrogen_treatment constr
_refine_ls_number_parameters 433
_refine_ls_number_reflns 8268
_refine_ls_number_restraints 0
_refine_ls_R_factor_all 0.1256
_refine_ls_R_factor_gt 0.0748
_refine_ls_shift/su_max 0.001
_refine_ls_structure_factor_coef Fsqd
_refine_ls_weighting_details 'w = 1/[\s^2^(Fo^2^)+(0.1190P)^2^] where P=(Fo^2^+2Fc^2^)/3'
_refine_ls_weighting_scheme calc
_refine_ls_wR_factor_gt 0.1833
_refine_ls_wR_factor_ref 0.2065
_reflns_Friedel_coverage 0.000
_reflns_number_gt 4666
_reflns_number_total 8268
_reflns_threshold_expression F^2^>2.0\s(F^2^)
_cod_data_source_file c7qm00565b2.cif
_cod_data_source_block 14P
_cod_database_code 1553713

loop_
_space_group_symop_id
_space_group_symop_operation_xyz
1 +X,+Y,+Z
2 -X,1/2+Y,1/2-Z
3 -X,-Y,-Z
4 +X,-1/2-Y,-1/2+Z

loop_
_atom_site_label
_atom_site_type_symbol
_atom_site_fract_x
_atom_site_fract_y
_atom_site_fract_z
_atom_site_U_iso_or_equiv
_atom_site_adp_type
_atom_site_occupancy
_atom_site_site_symmetry_order
_atom_site_calc_flag
_atom_site_refinement_flags_posn
_atom_site_refinement_flags_adp
I1 I 0.59674(6) 0.55549(2) 0.33453(3) 0.04346(19) Uani 1 1 d . .
I2 I 1.16597(7) 0.54491(2) 0.89735(4) 0.0546(2) Uani 1 1 d . .
O1 O 0.0342(6) 0.26241(18) -0.1565(3) 0.0416(12) Uani 1 1 d . .
O2 O 0.3118(6) 0.15885(18) 0.0601(3) 0.0430(13) Uani 1 1 d . .
O3 O 0.5445(6) 0.29557(17) 0.3590(3) 0.0433(13) Uani 1 1 d . .
O4 O 0.7879(6) 0.16872(17) 0.5439(3) 0.0387(12) Uani 1 1 d . .
N1 N 0.0929(6) 0.2221(2) -0.1144(3) 0.0299(13) Uani 1 1 d . .
N2 N 0.2270(6) 0.1733(2) -0.0123(3) 0.0276(12) Uani 1 1 d . .
N3 N 0.5953(6) 0.2517(2) 0.3892(3) 0.0284(12) Uani 1 1 d . .
N4 N 0.7106(6) 0.19182(19) 0.4767(3) 0.0263(12) Uani 1 1 d . .
C1 C 0.1879(7) 0.2220(2) -0.0352(4) 0.0252(14) Uani 1 1 d . .
C2 C 0.0700(7) 0.1701(3) -0.1543(4) 0.0308(15) Uani 1 1 d . .
C3 C 0.1517(8) 0.1345(2) -0.0785(4) 0.0284(14) Uani 1 1 d . .
C4 C 0.1505(10) 0.1718(3) -0.2311(4) 0.045(2) Uani 1 1 d . .
H4A H 0.139382 0.138381 -0.260146 0.054 Uiso 1 1 calc R U
H4B H 0.102607 0.198403 -0.271808 0.054 Uiso 1 1 calc R U
H4C H 0.260108 0.179525 -0.209673 0.054 Uiso 1 1 calc R U
C5 C -0.1000(8) 0.1612(3) -0.1885(5) 0.0444(19) Uani 1 1 d . .
H5A H -0.116437 0.127093 -0.214835 0.053 Uiso 1 1 calc R U
H5B H -0.152760 0.163357 -0.141233 0.053 Uiso 1 1 calc R U
H5C H -0.141427 0.187359 -0.231638 0.053 Uiso 1 1 calc R U
C6 C 0.2781(8) 0.1006(3) -0.0973(5) 0.0395(17) Uani 1 1 d . .
H6A H 0.232747 0.074795 -0.140299 0.047 Uiso 1 1 calc R U
H6B H 0.351472 0.121630 -0.119278 0.047 Uiso 1 1 calc R U
H6C H 0.331782 0.083339 -0.044348 0.047 Uiso 1 1 calc R U
C7 C 0.0427(9) 0.1037(3) -0.0383(5) 0.0450(19) Uani 1 1 d . .
H7A H -0.009419 0.077786 -0.079219 0.054 Uiso 1 1 calc R U
H7B H 0.100970 0.086670 0.013772 0.054 Uiso 1 1 calc R U
H7C H -0.034114 0.126652 -0.023323 0.054 Uiso 1 1 calc R U
C8 C 0.2421(7) 0.2681(2) 0.0149(4) 0.0243(13) Uani 1 1 d . .
C9 C 0.1506(7) 0.3118(2) 0.0104(4) 0.0282(14) Uani 1 1 d . .
H9 H 0.050286 0.311984 -0.026184 0.034 Uiso 1 1 calc R U
C10 C 0.2036(8) 0.3548(2) 0.0582(4) 0.0293(15) Uani 1 1 d . .
H10 H 0.138296 0.383908 0.054974 0.035 Uiso 1 1 calc R U
C11 C 0.3523(7) 0.3565(2) 0.1115(4) 0.0248(14) Uani 1 1 d . .
C12 C 0.4440(7) 0.3132(2) 0.1149(4) 0.0257(13) Uani 1 1 d . .
H12 H 0.545878 0.313706 0.149666 0.031 Uiso 1 1 calc R U
C13 C 0.3907(7) 0.2691(2) 0.0688(4) 0.0249(14) Uani 1 1 d . .
H13 H 0.454621 0.239555 0.073758 0.030 Uiso 1 1 calc R U
C14 C 0.4101(7) 0.4031(2) 0.1622(4) 0.0270(14) Uani 1 1 d . .
C15 C 0.3596(10) 0.4518(3) 0.1337(6) 0.054(2) Uani 1 1 d . .
H15 H 0.288362 0.455859 0.079910 0.065 Uiso 1 1 calc R U
C16 C 0.4124(11) 0.4945(3) 0.1830(6) 0.059(3) Uani 1 1 d . .
H16 H 0.374881 0.527515 0.163243 0.071 Uiso 1 1 calc R U
C17 C 0.5192(8) 0.4900(2) 0.2608(5) 0.0356(16) Uani 1 1 d . .
C18 C 0.5727(8) 0.4418(2) 0.2902(5) 0.0335(16) Uani 1 1 d . .
H18 H 0.645689 0.438083 0.343471 0.040 Uiso 1 1 calc R U
C19 C 0.5183(7) 0.3991(2) 0.2409(4) 0.0304(15) Uani 1 1 d . .
H19 H 0.555386 0.366122 0.261062 0.036 Uiso 1 1 calc R U
C20 C 0.6866(7) 0.2429(2) 0.4680(4) 0.0230(13) Uani 1 1 d . .
C21 C 0.5630(7) 0.2045(2) 0.3338(4) 0.0265(14) Uani 1 1 d . .
C22 C 0.6312(7) 0.1609(2) 0.3993(4) 0.0266(14) Uani 1 1 d . .
C23 C 0.6508(9) 0.2123(3) 0.2626(5) 0.0399(17) Uani 1 1 d . .
H23A H 0.634123 0.182550 0.224020 0.048 Uiso 1 1 calc R U
H23B H 0.613144 0.243332 0.229856 0.048 Uiso 1 1 calc R U
H23C H 0.761055 0.215889 0.288422 0.048 Uiso 1 1 calc R U
C24 C 0.3911(8) 0.2017(3) 0.2947(5) 0.0391(18) Uani 1 1 d . .
H24A H 0.368542 0.171104 0.258370 0.047 Uiso 1 1 calc R U
H24B H 0.335210 0.199843 0.340605 0.047 Uiso 1 1 calc R U
H24C H 0.358578 0.232400 0.259755 0.047 Uiso 1 1 calc R U
C25 C 0.7517(8) 0.1285(2) 0.3728(5) 0.0342(16) Uani 1 1 d . .
H25A H 0.703639 0.107898 0.322524 0.041 Uiso 1 1 calc R U
H25B H 0.830742 0.150702 0.358502 0.041 Uiso 1 1 calc R U
H25C H 0.799247 0.105671 0.420270 0.041 Uiso 1 1 calc R U
C26 C 0.5101(8) 0.1281(3) 0.4260(5) 0.0366(17) Uani 1 1 d . .
H26A H 0.433399 0.150306 0.442865 0.044 Uiso 1 1 calc R U
H26B H 0.459431 0.106373 0.377773 0.044 Uiso 1 1 calc R U
H26C H 0.559078 0.106439 0.474746 0.044 Uiso 1 1 calc R U
C27 C 0.7536(7) 0.2826(2) 0.5289(4) 0.0218(13) Uani 1 1 d . .
C28 C 0.6807(7) 0.3300(2) 0.5298(4) 0.0286(14) Uani 1 1 d . .
H28 H 0.584208 0.336165 0.491231 0.034 Uiso 1 1 calc R U
C29 C 0.7481(7) 0.3681(2) 0.5862(4) 0.0274(14) Uani 1 1 d . .
H29 H 0.696338 0.399977 0.585618 0.033 Uiso 1 1 calc R U
C30 C 0.8901(7) 0.3610(2) 0.6441(4) 0.0245(13) Uani 1 1 d . .
C31 C 0.9623(7) 0.3134(2) 0.6428(4) 0.0287(14) Uani 1 1 d . .
H31 H 1.060337 0.307792 0.680118 0.034 Uiso 1 1 calc R U
C32 C 0.8956(7) 0.2747(2) 0.5894(4) 0.0256(14) Uani 1 1 d . .
H32 H 0.944615 0.242131 0.592741 0.031 Uiso 1 1 calc R U
C33 C 0.9622(7) 0.4030(2) 0.7029(4) 0.0277(14) Uani 1 1 d . .
C34 C 0.9333(10) 0.4537(3) 0.6792(5) 0.047(2) Uani 1 1 d . .
H34 H 0.870979 0.461631 0.624063 0.056 Uiso 1 1 calc R U
C35 C 0.9948(11) 0.4935(3) 0.7354(5) 0.059(3) Uani 1 1 d . .
H35 H 0.974937 0.528166 0.717872 0.071 Uiso 1 1 calc R U
C36 C 1.0834(8) 0.4830(3) 0.8157(5) 0.0367(17) Uani 1 1 d . .
C37 C 1.1179(8) 0.4319(3) 0.8400(4) 0.0364(16) Uani 1 1 d . .
H37 H 1.182453 0.424147 0.894527 0.044 Uiso 1 1 calc R U
C38 C 1.0571(7) 0.3929(3) 0.7839(4) 0.0296(14) Uani 1 1 d . .
H38 H 1.080338 0.358318 0.800823 0.036 Uiso 1 1 calc R U

loop_
_atom_site_aniso_label
_atom_site_aniso_U_11
_atom_site_aniso_U_22
_atom_site_aniso_U_33
_atom_site_aniso_U_23
_atom_site_aniso_U_13
_atom_site_aniso_U_12
I1 0.0538(3) 0.0315(3) 0.0365(3) -0.0120(2) -0.0074(2) -0.0050(2)
I2 0.0643(4) 0.0475(3) 0.0387(3) -0.0196(2) -0.0152(3) -0.0082(3)
O1 0.047(3) 0.035(3) 0.028(3) 0.006(2) -0.023(2) 0.004(2)
O2 0.061(3) 0.028(2) 0.023(3) 0.003(2) -0.027(2) 0.002(2)
O3 0.061(3) 0.028(3) 0.027(3) 0.006(2) -0.020(3) 0.007(2)
O4 0.047(3) 0.032(3) 0.022(2) 0.007(2) -0.022(2) 0.004(2)
N1 0.032(3) 0.029(3) 0.020(3) -0.001(2) -0.011(3) -0.004(2)
N2 0.030(3) 0.027(3) 0.018(3) -0.003(2) -0.010(2) 0.000(2)
N3 0.033(3) 0.026(3) 0.017(3) -0.002(2) -0.011(2) 0.000(2)
N4 0.025(3) 0.028(3) 0.019(3) 0.003(2) -0.007(2) 0.001(2)
C1 0.028(3) 0.029(3) 0.013(3) 0.001(3) -0.006(3) 0.003(3)
C2 0.030(4) 0.036(4) 0.019(3) -0.010(3) -0.009(3) -0.002(3)
C3 0.031(4) 0.027(3) 0.020(3) -0.007(3) -0.007(3) -0.004(3)
C4 0.068(6) 0.046(4) 0.017(4) 0.002(3) 0.000(4) 0.013(4)
C5 0.031(4) 0.042(4) 0.048(5) -0.004(4) -0.014(4) -0.007(3)
C6 0.041(4) 0.036(4) 0.034(4) -0.005(3) -0.007(3) 0.005(3)
C7 0.049(5) 0.052(5) 0.027(4) -0.001(3) -0.004(4) -0.021(4)
C8 0.030(4) 0.029(3) 0.009(3) 0.001(2) -0.003(3) -0.001(3)
C9 0.031(4) 0.033(3) 0.011(3) 0.000(3) -0.012(3) 0.004(3)
C10 0.030(4) 0.030(3) 0.022(3) 0.006(3) -0.008(3) 0.008(3)
C11 0.031(4) 0.029(3) 0.009(3) -0.002(2) -0.007(3) -0.004(3)
C12 0.022(3) 0.027(3) 0.019(3) 0.004(3) -0.012(3) -0.002(3)
C13 0.024(3) 0.024(3) 0.019(3) -0.002(3) -0.010(3) 0.001(2)
C14 0.032(3) 0.024(3) 0.018(3) 0.002(3) -0.009(3) -0.001(3)
C15 0.072(6) 0.031(4) 0.037(4) 0.002(3) -0.032(4) 0.008(4)
C16 0.089(7) 0.020(4) 0.046(5) -0.003(3) -0.030(5) 0.000(4)
C17 0.043(4) 0.024(3) 0.034(4) -0.007(3) -0.004(3) -0.003(3)
C18 0.034(4) 0.035(4) 0.022(3) -0.001(3) -0.012(3) 0.002(3)
C19 0.034(4) 0.023(3) 0.026(4) -0.002(3) -0.010(3) 0.004(3)
C20 0.021(3) 0.027(3) 0.015(3) 0.001(2) -0.007(3) -0.001(2)
C21 0.023(3) 0.032(3) 0.017(3) -0.005(3) -0.011(3) -0.002(3)
C22 0.026(3) 0.027(3) 0.020(3) -0.006(3) -0.008(3) -0.002(3)
C23 0.047(5) 0.045(4) 0.023(4) 0.005(3) -0.002(3) 0.004(3)
C24 0.028(4) 0.034(4) 0.043(4) -0.006(3) -0.016(3) 0.001(3)
C25 0.034(4) 0.032(4) 0.029(4) -0.002(3) -0.007(3) 0.010(3)
C26 0.044(4) 0.034(4) 0.026(4) -0.005(3) -0.004(3) -0.013(3)
C27 0.020(3) 0.027(3) 0.012(3) 0.002(2) -0.009(2) -0.001(2)
C28 0.027(3) 0.031(3) 0.020(3) 0.001(3) -0.012(3) -0.002(3)
C29 0.026(3) 0.029(3) 0.021(3) 0.000(3) -0.009(3) 0.000(3)
C30 0.027(3) 0.029(3) 0.011(3) 0.002(2) -0.009(3) -0.004(3)
C31 0.027(3) 0.033(3) 0.017(3) -0.002(3) -0.012(3) -0.002(3)
C32 0.022(3) 0.032(3) 0.015(3) 0.004(3) -0.011(3) 0.001(3)
C33 0.027(3) 0.029(3) 0.021(3) -0.001(3) -0.006(3) -0.003(3)
C34 0.066(5) 0.034(4) 0.023(4) 0.000(3) -0.026(4) 0.001(3)
C35 0.088(7) 0.032(4) 0.035(4) -0.011(3) -0.033(4) -0.003(4)
C36 0.047(4) 0.028(3) 0.027(4) -0.013(3) -0.009(3) -0.009(3)
C37 0.033(4) 0.047(4) 0.019(3) -0.005(3) -0.013(3) 0.000(3)
C38 0.028(3) 0.032(3) 0.025(4) 0.001(3) -0.003(3) 0.003(3)

loop_
_atom_type_symbol
_atom_type_description
_atom_type_scat_dispersion_real
_atom_type_scat_dispersion_imag
_atom_type_scat_source
C C 0.0033 0.0016
;
International Tables for Crystallography
(Vol. C, Tables 4.2.6.8 and 6.1.1.4)
;
H H 0.0000 0.0000
;
International Tables for Crystallography
(Vol. C, Table 6.1.1.4)
;
I I -0.4742 1.8119
;
International Tables for Crystallography
(Vol. C, Tables 4.2.6.8 and 6.1.1.4)
;
N N 0.0061 0.0033
;
International Tables for Crystallography
(Vol. C, Tables 4.2.6.8 and 6.1.1.4)
;
O O 0.0106 0.0060
;
International Tables for Crystallography
(Vol. C, Tables 4.2.6.8 and 6.1.1.4)
;

loop_
_geom_angle_atom_site_label_1
_geom_angle_atom_site_label_2
_geom_angle_atom_site_label_3
_geom_angle
O1 N1 C1 125.4(5)
O1 N1 C2 121.2(5)
C1 N1 C2 113.2(5)
O2 N2 C1 125.6(5)
O2 N2 C3 120.8(5)
C1 N2 C3 113.4(5)
O3 N3 C20 125.9(5)
O3 N3 C21 120.3(5)
C20 N3 C21 113.8(5)
O4 N4 C20 126.2(5)
O4 N4 C22 119.8(5)
C20 N4 C22 114.0(5)
N2 C1 N1 108.8(5)
N2 C1 C8 126.5(6)
N1 C1 C8 124.7(6)
N1 C2 C5 108.8(6)
N1 C2 C4 105.6(5)
C5 C2 C4 109.0(6)
N1 C2 C3 102.3(5)
C5 C2 C3 116.1(6)
C4 C2 C3 114.2(6)
N2 C3 C7 106.5(5)
N2 C3 C6 107.4(5)
C7 C3 C6 110.8(6)
N2 C3 C2 101.6(5)
C7 C3 C2 114.4(6)
C6 C3 C2 115.2(6)
C2 C4 H4A 109.5
C2 C4 H4B 109.5
H4A C4 H4B 109.5
C2 C4 H4C 109.5
H4A C4 H4C 109.5
H4B C4 H4C 109.5
C2 C5 H5A 109.5
C2 C5 H5B 109.5
H5A C5 H5B 109.5
C2 C5 H5C 109.5
H5A C5 H5C 109.5
H5B C5 H5C 109.5
C3 C6 H6A 109.5
C3 C6 H6B 109.5
H6A C6 H6B 109.5
C3 C6 H6C 109.5
H6A C6 H6C 109.5
H6B C6 H6C 109.5
C3 C7 H7A 109.5
C3 C7 H7B 109.5
H7A C7 H7B 109.5
C3 C7 H7C 109.5
H7A C7 H7C 109.5
H7B C7 H7C 109.5
C9 C8 C13 118.3(6)
C9 C8 C1 121.8(6)
C13 C8 C1 119.8(6)
C10 C9 C8 121.0(6)
C10 C9 H9 119.5
C8 C9 H9 119.5
C9 C10 C11 121.2(6)
C9 C10 H10 119.4
C11 C10 H10 119.4
C12 C11 C10 117.7(6)
C12 C11 C14 121.1(6)
C10 C11 C14 121.2(6)
C11 C12 C13 121.7(6)
C11 C12 H12 119.2
C13 C12 H12 119.2
C12 C13 C8 120.0(6)
C12 C13 H13 120.0
C8 C13 H13 120.0
C15 C14 C19 117.8(6)
C15 C14 C11 121.5(6)
C19 C14 C11 120.7(6)
C16 C15 C14 120.4(7)
C16 C15 H15 119.8
C14 C15 H15 119.8
C15 C16 C17 121.2(7)
C15 C16 H16 119.4
C17 C16 H16 119.4
C16 C17 C18 119.5(6)
C16 C17 I1 120.4(5)
C18 C17 I1 120.1(5)
C19 C18 C17 119.1(7)
C19 C18 H18 120.5
C17 C18 H18 120.5
C18 C19 C14 122.0(6)
C18 C19 H19 119.0
C14 C19 H19 119.0
N4 C20 N3 108.1(5)
N4 C20 C27 127.0(5)
N3 C20 C27 124.8(5)
N3 C21 C24 108.7(5)
N3 C21 C23 105.6(5)
C24 C21 C23 109.8(6)
N3 C21 C22 101.9(5)
C24 C21 C22 116.1(5)
C23 C21 C22 113.8(5)
C25 C22 N4 107.5(5)
C25 C22 C26 111.4(6)
N4 C22 C26 107.4(5)
C25 C22 C21 114.3(5)
N4 C22 C21 101.4(5)
C26 C22 C21 113.9(5)
C21 C23 H23A 109.5
C21 C23 H23B 109.5
H23A C23 H23B 109.5
C21 C23 H23C 109.5
H23A C23 H23C 109.5
H23B C23 H23C 109.5
C21 C24 H24A 109.5
C21 C24 H24B 109.5
H24A C24 H24B 109.5
C21 C24 H24C 109.5
H24A C24 H24C 109.5
H24B C24 H24C 109.5
C22 C25 H25A 109.5
C22 C25 H25B 109.5
H25A C25 H25B 109.5
C22 C25 H25C 109.5
H25A C25 H25C 109.5
H25B C25 H25C 109.5
C22 C26 H26A 109.5
C22 C26 H26B 109.5
H26A C26 H26B 109.5
C22 C26 H26C 109.5
H26A C26 H26C 109.5
H26B C26 H26C 109.5
C28 C27 C32 117.8(6)
C28 C27 C20 121.1(5)
C32 C27 C20 121.2(5)
C29 C28 C27 120.5(6)
C29 C28 H28 119.7
C27 C28 H28 119.7
C28 C29 C30 122.0(6)
C28 C29 H29 119.0
C30 C29 H29 119.0
C29 C30 C31 117.1(6)
C29 C30 C33 121.1(6)
C31 C30 C33 121.8(6)
C32 C31 C30 121.9(6)
C32 C31 H31 119.1
C30 C31 H31 119.1
C31 C32 C27 120.7(6)
C31 C32 H32 119.7
C27 C32 H32 119.7
C34 C33 C38 117.9(6)
C34 C33 C30 120.2(6)
C38 C33 C30 122.0(6)
C33 C34 C35 120.8(7)
C33 C34 H34 119.6
C35 C34 H34 119.6
C36 C35 C34 120.7(7)
C36 C35 H35 119.7
C34 C35 H35 119.7
C35 C36 C37 119.5(6)
C35 C36 I2 118.2(5)
C37 C36 I2 122.3(5)
C38 C37 C36 119.4(6)
C38 C37 H37 120.3
C36 C37 H37 120.3
C37 C38 C33 121.8(6)
C37 C38 H38 119.1
C33 C38 H38 119.1

loop_
_geom_bond_atom_site_label_1
_geom_bond_atom_site_label_2
_geom_bond_distance
I1 C17 2.099(7)
I2 C36 2.100(6)
O1 N1 1.293(7)
O2 N2 1.286(7)
O3 N3 1.283(7)
O4 N4 1.285(6)
N1 C1 1.353(8)
N1 C2 1.491(8)
N2 C1 1.346(8)
N2 C3 1.504(8)
N3 C20 1.354(8)
N3 C21 1.502(8)
N4 C20 1.349(8)
N4 C22 1.510(8)
C1 C8 1.462(9)
C2 C5 1.508(9)
C2 C4 1.562(9)
C2 C3 1.566(9)
C3 C7 1.515(9)
C3 C6 1.517(9)
C4 H4A 0.9800
C4 H4B 0.9800
C4 H4C 0.9800
C5 H5A 0.9800
C5 H5B 0.9800
C5 H5C 0.9800
C6 H6A 0.9800
C6 H6B 0.9800
C6 H6C 0.9800
C7 H7A 0.9800
C7 H7B 0.9800
C7 H7C 0.9800
C8 C9 1.394(8)
C8 C13 1.406(8)
C9 C10 1.378(9)
C9 H9 0.9500
C10 C11 1.403(9)
C10 H10 0.9500
C11 C12 1.388(9)
C11 C14 1.485(9)
C12 C13 1.389(8)
C12 H12 0.9500
C13 H13 0.9500
C14 C15 1.390(9)
C14 C19 1.404(9)
C15 C16 1.382(11)
C15 H15 0.9500
C16 C17 1.387(11)
C16 H16 0.9500
C17 C18 1.389(9)
C18 C19 1.385(9)
C18 H18 0.9500
C19 H19 0.9500
C20 C27 1.453(8)
C21 C24 1.519(9)
C21 C23 1.538(9)
C21 C22 1.570(9)
C22 C25 1.504(9)
C22 C26 1.516(9)
C23 H23A 0.9800
C23 H23B 0.9800
C23 H23C 0.9800
C24 H24A 0.9800
C24 H24B 0.9800
C24 H24C 0.9800
C25 H25A 0.9800
C25 H25B 0.9800
C25 H25C 0.9800
C26 H26A 0.9800
C26 H26B 0.9800
C26 H26C 0.9800
C27 C28 1.399(8)
C27 C32 1.420(8)
C28 C29 1.381(8)
C28 H28 0.9500
C29 C30 1.399(8)
C29 H29 0.9500
C30 C31 1.402(9)
C30 C33 1.488(9)
C31 C32 1.366(8)
C31 H31 0.9500
C32 H32 0.9500
C33 C34 1.384(9)
C33 C38 1.401(9)
C34 C35 1.400(10)
C34 H34 0.9500
C35 C36 1.371(10)
C35 H35 0.9500
C36 C37 1.402(10)
C37 C38 1.380(9)
C37 H37 0.9500
C38 H38 0.9500

loop_
_geom_torsion_atom_site_label_1
_geom_torsion_atom_site_label_2
_geom_torsion_atom_site_label_3
_geom_torsion_atom_site_label_4
_geom_torsion
O2 N2 C1 N1 -177.5(6)
C3 N2 C1 N1 -1.8(8)
O2 N2 C1 C8 4.6(11)
C3 N2 C1 C8 -179.7(6)
O1 N1 C1 N2 -179.3(6)
C2 N1 C1 N2 -4.2(8)
O1 N1 C1 C8 -1.4(10)
C2 N1 C1 C8 173.7(6)
O1 N1 C2 C5 -53.3(8)
C1 N1 C2 C5 131.3(6)
O1 N1 C2 C4 63.5(7)
C1 N1 C2 C4 -111.9(6)
O1 N1 C2 C3 -176.7(5)
C1 N1 C2 C3 7.9(7)
O2 N2 C3 C7 62.4(7)
C1 N2 C3 C7 -113.5(6)
O2 N2 C3 C6 -56.3(8)
C1 N2 C3 C6 127.8(6)
O2 N2 C3 C2 -177.6(6)
C1 N2 C3 C2 6.5(7)
N1 C2 C3 N2 -7.9(6)
C5 C2 C3 N2 -126.2(6)
C4 C2 C3 N2 105.6(6)
N1 C2 C3 C7 106.3(6)
C5 C2 C3 C7 -11.9(8)
C4 C2 C3 C7 -140.1(6)
N1 C2 C3 C6 -123.6(6)
C5 C2 C3 C6 118.1(7)
C4 C2 C3 C6 -10.1(8)
N2 C1 C8 C9 -148.9(7)
N1 C1 C8 C9 33.6(10)
N2 C1 C8 C13 31.6(10)
N1 C1 C8 C13 -145.9(6)
C13 C8 C9 C10 -0.6(9)
C1 C8 C9 C10 179.9(6)
C8 C9 C10 C11 1.4(10)
C9 C10 C11 C12 -0.4(9)
C9 C10 C11 C14 179.3(6)
C10 C11 C12 C13 -1.3(9)
C14 C11 C12 C13 179.0(6)
C11 C12 C13 C8 2.0(9)
C9 C8 C13 C12 -1.1(9)
C1 C8 C13 C12 178.5(6)
C12 C11 C14 C15 149.7(7)
C10 C11 C14 C15 -30.0(10)
C12 C11 C14 C19 -30.2(9)
C10 C11 C14 C19 150.1(6)
C19 C14 C15 C16 -1.6(13)
C11 C14 C15 C16 178.5(8)
C14 C15 C16 C17 1.5(15)
C15 C16 C17 C18 -0.8(13)
C15 C16 C17 I1 -179.8(7)
C16 C17 C18 C19 0.1(11)
I1 C17 C18 C19 179.2(5)
C17 C18 C19 C14 -0.3(11)
C15 C14 C19 C18 1.0(11)
C11 C14 C19 C18 -179.1(6)
O4 N4 C20 N3 -177.8(6)
C22 N4 C20 N3 -0.1(7)
O4 N4 C20 C27 5.9(10)
C22 N4 C20 C27 -176.4(6)
O3 N3 C20 N4 177.9(6)
C21 N3 C20 N4 -5.9(7)
O3 N3 C20 C27 -5.7(10)
C21 N3 C20 C27 170.5(6)
O3 N3 C21 C24 -51.5(8)
C20 N3 C21 C24 132.0(6)
O3 N3 C21 C23 66.3(7)
C20 N3 C21 C23 -110.2(6)
O3 N3 C21 C22 -174.6(5)
C20 N3 C21 C22 9.0(7)
O4 N4 C22 C25 -56.4(7)
C20 N4 C22 C25 125.8(6)
O4 N4 C22 C26 63.6(7)
C20 N4 C22 C26 -114.2(6)
O4 N4 C22 C21 -176.7(5)
C20 N4 C22 C21 5.5(6)
N3 C21 C22 C25 -123.2(6)
C24 C21 C22 C25 118.9(6)
C23 C21 C22 C25 -10.1(8)
N3 C21 C22 N4 -7.9(6)
C24 C21 C22 N4 -125.8(6)
C23 C21 C22 N4 105.2(6)
N3 C21 C22 C26 107.2(6)
C24 C21 C22 C26 -10.8(8)
C23 C21 C22 C26 -139.7(6)
N4 C20 C27 C28 -155.6(6)
N3 C20 C27 C28 28.7(9)
N4 C20 C27 C32 24.8(10)
N3 C20 C27 C32 -151.0(6)
C32 C27 C28 C29 1.8(9)
C20 C27 C28 C29 -177.9(6)
C27 C28 C29 C30 0.1(10)
C28 C29 C30 C31 -0.1(9)
C28 C29 C30 C33 178.6(6)
C29 C30 C31 C32 -1.9(10)
C33 C30 C31 C32 179.4(6)
C30 C31 C32 C27 4.0(10)
C28 C27 C32 C31 -3.8(9)
C20 C27 C32 C31 175.9(6)
C29 C30 C33 C34 -28.7(10)
C31 C30 C33 C34 149.9(7)
C29 C30 C33 C38 149.6(6)
C31 C30 C33 C38 -31.8(9)
C38 C33 C34 C35 -1.3(12)
C30 C33 C34 C35 177.1(7)
C33 C34 C35 C36 -0.8(14)
C34 C35 C36 C37 2.7(13)
C34 C35 C36 I2 -178.3(7)
C35 C36 C37 C38 -2.5(11)
I2 C36 C37 C38 178.6(5)
C36 C37 C38 C33 0.3(10)
C34 C33 C38 C37 1.5(10)
C30 C33 C38 C37 -176.8(6)
